data_7160723
loop_
_publ_author_name
'Elizondo, Anna I.'
'McCarty, Kevin D.'
'Arman, Hadi D.'
'Guengerich, F. Peter'
'Yoshimoto, Francis K.'

_publ_section_title
;
 A synthesis of 1&#x3b2;-hydroxytestosterone, a metabolite of xenobiotic
 human cytochrome P450 enzymes, beginning with a borylation of boldione.
;
_journal_issue 42
_journal_name_full 'Organic &amp; biomolecular chemistry'
_journal_page_first 9618
_journal_page_last 9623
_journal_paper_doi 10.1039/d5ob01218j
_journal_volume 23
_journal_year 2025
_chemical_absolute_configuration ad
_chemical_formula_moiety 'C19 H28 O3'
_chemical_formula_sum 'C19 H28 O3'
_chemical_formula_weight 304.41
_space_group_crystal_system monoclinic
_space_group_IT_number 4
_space_group_name_Hall 'P 2yb'
_space_group_name_H-M_alt 'P 1 21 1'
_atom_sites_solution_hydrogens mixed
_audit_creation_date 2025-05-01
_audit_creation_method
;
Olex2 1.5
(compiled 2025.03.04 svn.red2d20d0 for OlexSys, GUI svn.r7188)
;
_audit_update_record
;
2025-05-02 deposited with the CCDC.	2025-09-03 downloaded from the CCDC.
;
_cell_angle_alpha 90
_cell_angle_beta 114.743(6)
_cell_angle_gamma 90
_cell_formula_units_Z 2
_cell_length_a 11.1137(6)
_cell_length_b 6.2606(2)
_cell_length_c 13.1134(7)
_cell_measurement_reflns_used 4680
_cell_measurement_temperature 100.01(11)
_cell_measurement_theta_max 73.5780
_cell_measurement_theta_min 3.6390
_cell_volume 828.65(8)
_computing_cell_refinement 'CrysAlisPro 1.171.42.102a (Rigaku OD, 2023)'
_computing_data_collection 'CrysAlisPro 1.171.42.102a (Rigaku OD, 2023)'
_computing_data_reduction 'CrysAlisPro 1.171.42.102a (Rigaku OD, 2023)'
_computing_molecular_graphics 'Olex2 1.5 (Dolomanov et al., 2009)'
_computing_publication_material 'Olex2 1.5 (Dolomanov et al., 2009)'
_computing_structure_refinement 'SHELXL 2014/7 (Sheldrick, 2015)'
_computing_structure_solution 'SHELXT 2018/2 (Sheldrick, 2018)'
_diffrn_ambient_environment N~2~
_diffrn_ambient_temperature 100.01(11)
_diffrn_detector 'Hybrid Pixel Array Detector'
_diffrn_detector_area_resol_mean 10.0000
_diffrn_detector_type HyPix
_diffrn_measured_fraction_theta_full 0.963
_diffrn_measured_fraction_theta_max 0.949
_diffrn_measurement_details
;
List of Runs (angles in degrees, time in seconds):

  # Type    Start    End  Width  t~exp~   \w     \q     \k     \f   Frames
#--------------------------------------------------------------------------
  1  \w   -119.00 -30.00   0.50    3.00    --  -46.89 -54.00 -86.00  178
  2  \w    -62.00  26.00   0.50    3.00    --  -46.89  54.00  56.00  176
  3  \w    -25.00  63.00   0.50    3.00    --   46.89 -54.00 -86.00  176
  4  \w    -62.00 -19.00   0.50   12.00    --  -91.75  54.00  56.00   86
  5  \w   -164.00 -75.00   0.50   12.00    --  -91.75 -54.00 -86.00  178
  6  \w     91.00 178.00   0.50   12.00    --  106.92  54.00  56.00  174
  7  \w     34.00  62.00   0.50   12.00    --  106.92 -54.00 -86.00   56
  8  \w     32.00 119.00   0.50    3.00    --   46.89  54.00  56.00  174
  9  \w     83.00 119.00   0.50    3.00    --   46.89  57.00-120.00   72
 10  \w     34.00  94.00   0.50    3.00    --   46.89-125.00 120.00  120
 11  \w    -71.00 -19.00   0.50   12.00    --  -91.75  61.00 150.00  104
 12  \w    -51.00 -19.00   0.50   12.00    --  -91.75  45.00-150.00   64
 13  \w    -85.00 -22.00   0.50   12.00    --  -91.75 125.00 -30.00  126
 14  \w    -51.00 -19.00   0.50   12.00    --  -91.75  45.00-120.00   64
 15  \w   -164.00-101.00   0.50   12.00    --  -91.75 -77.00-150.00  126
 16  \w    -51.00 -19.00   0.50   12.00    --  -91.75  45.00 150.00   64
 17  \w    -51.00 -19.00   0.50   12.00    --  -91.75  45.00-180.00   64
 18  \w    -71.00 -19.00   0.50   12.00    --  -91.75  61.00   0.00  104
 19  \w     34.00  71.00   0.50   12.00    --  106.92 -61.00  60.00   74
 20  \w     34.00 106.00   0.50   12.00    --  106.92 -94.00-120.00  144
 21  \w     34.00 106.00   0.50   12.00    --  106.92 -94.00 -90.00  144
 22  \w     91.00 178.00   0.50   12.00    --  106.92  61.00 -30.00  174
 23  \w     34.00  71.00   0.50   12.00    --  106.92 -61.00  30.00   74
 24  \w     34.00  71.00   0.50   12.00    --  106.92 -61.00 150.00   74
 25  \w   -121.00 -32.00   0.50    3.00    --  -46.89 -37.00  60.00  178
 26  \w   -121.00 -32.00   0.50    3.00    --  -46.89 -37.00 -30.00  178
 27  \w   -121.00 -66.00   0.50    3.00    --  -46.89 -37.00-180.00  110
 28  \w   -121.00 -32.00   0.50    3.00    --  -46.89 -37.00 150.00  178
;
_diffrn_measurement_device 'four-circle diffractometer'
_diffrn_measurement_device_type 'XtaLAB Synergy, Dualflex, HyPix'
_diffrn_measurement_method '\w scans'
_diffrn_orient_matrix_type 'CrysAlisPro convention (1999,Acta A55,543-557)'
_diffrn_orient_matrix_UB_11 0.0662496000
_diffrn_orient_matrix_UB_12 0.0196840000
_diffrn_orient_matrix_UB_13 -0.0819280000
_diffrn_orient_matrix_UB_21 0.0157448000
_diffrn_orient_matrix_UB_22 0.2423643000
_diffrn_orient_matrix_UB_23 0.0220916000
_diffrn_orient_matrix_UB_31 0.1365561000
_diffrn_orient_matrix_UB_32 -0.0375810000
_diffrn_orient_matrix_UB_33 0.0976674000
_diffrn_radiation_monochromator mirror
_diffrn_radiation_probe x-ray
_diffrn_radiation_type 'Cu K\a'
_diffrn_radiation_wavelength 1.54184
_diffrn_reflns_av_R_equivalents 0.1223
_diffrn_reflns_av_unetI/netI 0.0717
_diffrn_reflns_Laue_measured_fraction_full 0.963
_diffrn_reflns_Laue_measured_fraction_max 0.949
_diffrn_reflns_limit_h_max 13
_diffrn_reflns_limit_h_min -12
_diffrn_reflns_limit_k_max 7
_diffrn_reflns_limit_k_min -7
_diffrn_reflns_limit_l_max 15
_diffrn_reflns_limit_l_min -15
_diffrn_reflns_number 9081
_diffrn_reflns_point_group_measured_fraction_full 0.934
_diffrn_reflns_point_group_measured_fraction_max 0.915
_diffrn_reflns_theta_full 67.684
_diffrn_reflns_theta_max 69.983
_diffrn_reflns_theta_min 3.711
_diffrn_source 'micro-focus sealed X-ray tube'
_diffrn_source_type 'PhotonJet (Cu) X-ray Source'
_exptl_absorpt_coefficient_mu 0.637
_exptl_absorpt_correction_T_max 1.00000
_exptl_absorpt_correction_T_min 0.85877
_exptl_absorpt_correction_type multi-scan
_exptl_absorpt_process_details
;
CrysAlisPro 1.171.42.102a (Rigaku Oxford Diffraction, 2023)
Empirical absorption correction using spherical harmonics,
implemented in SCALE3 ABSPACK scaling algorithm.
;
_exptl_crystal_colour 'clear colourless'
_exptl_crystal_colour_lustre clear
_exptl_crystal_colour_primary colourless
_exptl_crystal_density_diffrn 1.220
_exptl_crystal_description plank
_exptl_crystal_F_000 332
_exptl_crystal_recrystallization_method 'Re-crystallisation from solvent'
_exptl_crystal_size_max 0.153
_exptl_crystal_size_mid 0.067
_exptl_crystal_size_min 0.048
_refine_diff_density_max 0.276
_refine_diff_density_min -0.284
_refine_diff_density_rms 0.062
_refine_ls_abs_structure_details
;
 Flack x determined using 1053 quotients [(I+)-(I-)]/[(I+)+(I-)]
 (Parsons, Flack and Wagner, Acta Cryst. B69 (2013) 249-259).
;
_refine_ls_abs_structure_Flack -0.2(4)
_refine_ls_extinction_method none
_refine_ls_goodness_of_fit_ref 1.096
_refine_ls_hydrogen_treatment mixed
_refine_ls_matrix_type full
_refine_ls_number_parameters 207
_refine_ls_number_reflns 2879
_refine_ls_number_restraints 1
_refine_ls_restrained_S_all 1.096
_refine_ls_R_factor_all 0.0689
_refine_ls_R_factor_gt 0.0658
_refine_ls_shift/su_max 0.000
_refine_ls_shift/su_mean 0.000
_refine_ls_structure_factor_coef Fsqd
_refine_ls_weighting_details 'w=1/[\s^2^(Fo^2^)+(0.0300P)^2^+1.0000P] where P=(Fo^2^+2Fc^2^)/3'
_refine_ls_weighting_scheme calc
_refine_ls_wR_factor_gt 0.1427
_refine_ls_wR_factor_ref 0.1445
_reflns_Friedel_coverage 0.758
_reflns_Friedel_fraction_full 0.899
_reflns_Friedel_fraction_max 0.873
_reflns_number_gt 2733
_reflns_number_total 2879
_reflns_threshold_expression 'I > 2\s(I)'
_twin_special_details
;
Component 2 rotated by 178.1918\% 
around [0.90 -0.00 -0.44] (reciprocal) or [1.00 -0.01 -0.00] (direct)
;
_cod_data_source_file d5ob01218j2.cif
_cod_data_source_block hpd813c_twin1_hklf4
_cod_depositor_comments 'Adding full bibliography for 7160722--7160727.cif.'
_cod_database_code 7160723
_shelx_shelxl_version_number 2014/7
_chemical_oxdiff_formula 'C H O'
_chemical_oxdiff_usercomment AEI-081C
_shelx_space_group_comment
;
The symmetry employed for this shelxl refinement is uniquely defined
by the following loop, which should always be used as a source of
symmetry information in preference to the above space-group names.
They are only intended as comments.
;
_olex2_refinement_description
;
1. Fixed Uiso
 At 1.2 times of:
  All C(H) groups, All C(H,H) groups
 At 1.5 times of:
  All C(H,H,H) groups, All C(H,H,H,H,H) groups
2.a Ternary CH refined with riding coordinates:
 C14(H14), C1(H1), C8(H8), C9(H9), C17(H17)
2.b Secondary CH2 refined with riding coordinates:
 C6(H6A,H6B), C2(H2A,H2B), C7(H7A,H7B), C11(H11A,H11B), C15(H15A,H15B),
 C12(H12A,H12B), C16(H16A,H16B)
2.c Aromatic/amide H refined with riding coordinates:
 C4(H4)
2.d Idealised Me refined as rotating group:
 C19(H19A,H19B,H19C), C18(H18A,H18B,H18C)
;
_olex2_exptl_crystal_mounting_method 'nylon loop'
_olex2_submission_special_instructions 'No special instructions were received'
_oxdiff_exptl_absorpt_empirical_details
;
Empirical correction (ABSPACK) includes:
- Absorption correction using spherical harmonics
- Frame scaling
;
_oxdiff_exptl_absorpt_empirical_full_max 1.358
_oxdiff_exptl_absorpt_empirical_full_min 0.747
_oxdiff_twin_integration_method simultaneous
_oxdiff_twin_items 2

loop_
_space_group_symop_operation_xyz
'x, y, z'
'-x, y+1/2, -z'

loop_
_atom_site_label
_atom_site_type_symbol
_atom_site_fract_x
_atom_site_fract_y
_atom_site_fract_z
_atom_site_U_iso_or_equiv
_atom_site_adp_type
_atom_site_occupancy
_atom_site_site_symmetry_order
_atom_site_calc_flag
_atom_site_refinement_flags_posn
_atom_site_refinement_flags_adp
_atom_site_refinement_flags_occupancy
_atom_site_disorder_assembly
_atom_site_disorder_group
O2 O 0.8266(3) 0.7979(5) 0.5674(3) 0.0266(7) Uani 1 1 d . . . . .
O3 O 0.2769(3) 0.2979(6) 0.6665(3) 0.0302(7) Uani 1 1 d . . . . .
O1 O 1.2065(4) 0.8901(5) 0.6879(3) 0.0381(8) Uani 1 1 d . . . . .
C5 C 1.0010(4) 0.6399(7) 0.8016(4) 0.0240(9) Uani 1 1 d . . . . .
C6 C 0.9956(4) 0.6090(8) 0.9129(4) 0.0270(10) Uani 1 1 d . . . . .
H6A H 1.0516 0.7188 0.9659 0.032 Uiso 1 1 calc R U . . .
H6B H 1.0332 0.4673 0.9432 0.032 Uiso 1 1 calc R U . . .
C2 C 1.0343(5) 0.6365(8) 0.5960(4) 0.0283(10) Uani 1 1 d . . . . .
H2A H 1.0797 0.4974 0.6033 0.034 Uiso 1 1 calc R U . . .
H2B H 1.0251 0.7027 0.5245 0.034 Uiso 1 1 calc R U . . .
C14 C 0.6199(5) 0.4936(7) 0.8059(4) 0.0246(9) Uani 1 1 d . . . . .
H14 H 0.5934 0.6444 0.7819 0.030 Uiso 1 1 calc R U . . .
C7 C 0.8555(5) 0.6235(8) 0.9063(4) 0.0272(10) Uani 1 1 d . . . . .
H7A H 0.8228 0.7719 0.8878 0.033 Uiso 1 1 calc R U . . .
H7B H 0.8572 0.5873 0.9804 0.033 Uiso 1 1 calc R U . . .
C1 C 0.8980(5) 0.5991(7) 0.5923(4) 0.0236(9) Uani 1 1 d . . . . .
H1 H 0.8496 0.4949 0.5310 0.028 Uiso 1 1 calc R U . . .
C8 C 0.7608(4) 0.4712(7) 0.8170(3) 0.0229(9) Uani 1 1 d . . . . .
H8 H 0.7912 0.3208 0.8383 0.027 Uiso 1 1 calc R U . . .
C4 C 1.0949(4) 0.7655(7) 0.7930(4) 0.0279(10) Uani 1 1 d . . . . .
H4 H 1.1488 0.8494 0.8560 0.033 Uiso 1 1 calc R U . . .
C3 C 1.1174(4) 0.7783(8) 0.6919(4) 0.0282(9) Uani 1 1 d . . . . .
C11 C 0.6588(4) 0.3919(7) 0.6061(3) 0.0248(9) Uani 1 1 d . . . . .
H11A H 0.6576 0.4411 0.5339 0.030 Uiso 1 1 calc R U . . .
H11B H 0.6852 0.2396 0.6156 0.030 Uiso 1 1 calc R U . . .
C9 C 0.7630(5) 0.5224(7) 0.7027(4) 0.0226(9) Uani 1 1 d . . . . .
H9 H 0.7349 0.6751 0.6867 0.027 Uiso 1 1 calc R U . . .
C17 C 0.3950(5) 0.4187(7) 0.7288(4) 0.0282(10) Uani 1 1 d . . . . .
H17 H 0.3757 0.5701 0.7027 0.034 Uiso 1 1 calc R U . . .
C15 C 0.5882(5) 0.4558(9) 0.9083(4) 0.0322(11) Uani 1 1 d . . . . .
H15A H 0.6131 0.5815 0.9588 0.039 Uiso 1 1 calc R U . . .
H15B H 0.6355 0.3286 0.9513 0.039 Uiso 1 1 calc R U . . .
C10 C 0.9034(4) 0.5099(6) 0.7037(4) 0.0220(9) Uani 1 1 d . . . . .
C12 C 0.5193(4) 0.4118(7) 0.6011(4) 0.0248(9) Uani 1 1 d . . . . .
H12A H 0.4583 0.3163 0.5418 0.030 Uiso 1 1 calc R U . . .
H12B H 0.4875 0.5603 0.5814 0.030 Uiso 1 1 calc R U . . .
C16 C 0.4365(5) 0.4204(9) 0.8561(4) 0.0344(11) Uani 1 1 d . . . . .
H16A H 0.4143 0.2829 0.8814 0.041 Uiso 1 1 calc R U . . .
H16B H 0.3915 0.5374 0.8774 0.041 Uiso 1 1 calc R U . . .
C19 C 0.9546(4) 0.2777(7) 0.7183(4) 0.0251(9) Uani 1 1 d . . . . .
H19A H 1.0462 0.2764 0.7261 0.038 Uiso 1 1 calc R U . . .
H19B H 0.8988 0.1935 0.6524 0.038 Uiso 1 1 calc R U . . .
H19C H 0.9511 0.2158 0.7857 0.038 Uiso 1 1 calc R U . . .
C13 C 0.5185(5) 0.3522(6) 0.7142(4) 0.0242(10) Uani 1 1 d . . . . .
C18 C 0.5445(5) 0.1120(7) 0.7371(4) 0.0300(10) Uani 1 1 d . . . . .
H18A H 0.6304 0.0753 0.7375 0.045 Uiso 1 1 calc R U . . .
H18B H 0.4744 0.0304 0.6783 0.045 Uiso 1 1 calc R U . . .
H18C H 0.5453 0.0771 0.8103 0.045 Uiso 1 1 calc R U . . .
H2 H 0.800(7) 0.817(10) 0.496(5) 0.045 Uiso 1 1 d . U . . .
H3 H 0.287(7) 0.177(10) 0.691(5) 0.045 Uiso 1 1 d . U . . .

loop_
_atom_site_aniso_label
_atom_site_aniso_U_11
_atom_site_aniso_U_22
_atom_site_aniso_U_33
_atom_site_aniso_U_23
_atom_site_aniso_U_13
_atom_site_aniso_U_12
O2 0.0247(17) 0.0237(15) 0.0265(16) 0.0044(14) 0.0059(14) 0.0041(13)
O3 0.0202(17) 0.0293(16) 0.0331(17) 0.0047(15) 0.0032(14) -0.0035(14)
O1 0.030(2) 0.0328(18) 0.047(2) 0.0037(16) 0.0118(17) -0.0049(15)
C5 0.015(2) 0.022(2) 0.028(2) -0.0011(18) 0.0016(19) 0.0031(17)
C6 0.016(2) 0.028(2) 0.025(2) -0.003(2) -0.0032(19) -0.0022(18)
C2 0.027(3) 0.029(2) 0.027(2) 0.0026(19) 0.009(2) 0.001(2)
C14 0.023(2) 0.022(2) 0.023(2) -0.0021(18) 0.0040(19) -0.0008(18)
C7 0.028(3) 0.029(2) 0.020(2) -0.0027(19) 0.0051(19) -0.003(2)
C1 0.021(2) 0.021(2) 0.024(2) -0.0023(18) 0.0038(19) 0.0017(17)
C8 0.021(2) 0.019(2) 0.021(2) 0.0002(16) 0.0019(18) -0.0008(16)
C4 0.017(2) 0.024(2) 0.032(2) -0.0033(19) 0.0006(19) -0.0010(18)
C3 0.015(2) 0.025(2) 0.039(2) 0.005(2) 0.0071(19) 0.0014(18)
C11 0.023(2) 0.025(2) 0.021(2) -0.0023(18) 0.0045(19) -0.0028(18)
C9 0.020(2) 0.0187(19) 0.021(2) -0.0004(16) 0.0014(18) 0.0010(17)
C17 0.023(2) 0.025(2) 0.030(2) -0.0004(19) 0.005(2) -0.0054(19)
C15 0.024(3) 0.042(3) 0.026(2) -0.003(2) 0.007(2) -0.003(2)
C10 0.018(2) 0.018(2) 0.023(2) -0.0017(17) 0.0013(19) -0.0010(17)
C12 0.019(2) 0.025(2) 0.023(2) -0.0017(18) 0.0012(18) -0.0023(18)
C16 0.027(3) 0.046(3) 0.031(2) -0.001(2) 0.012(2) -0.005(2)
C19 0.016(2) 0.022(2) 0.028(2) 0.0001(18) 0.0005(18) 0.0026(17)
C13 0.021(2) 0.020(2) 0.024(2) 0.0011(16) 0.0015(19) -0.0018(16)
C18 0.025(3) 0.024(2) 0.032(2) 0.003(2) 0.004(2) -0.0008(19)

loop_
_atom_type_symbol
_atom_type_description
_atom_type_scat_dispersion_real
_atom_type_scat_dispersion_imag
_atom_type_scat_source
C C 0.0181 0.0091 'International Tables Vol C Tables 4.2.6.8 and 6.1.1.4'
H H 0.0000 0.0000 'International Tables Vol C Tables 4.2.6.8 and 6.1.1.4'
O O 0.0492 0.0322 'International Tables Vol C Tables 4.2.6.8 and 6.1.1.4'

loop_
_exptl_crystal_face_index_h
_exptl_crystal_face_index_k
_exptl_crystal_face_index_l
_exptl_crystal_face_perp_dist
5 0 3 0.0209
1 4 -1 0.0624
-5 0 -3 0.0386
0 -4 2 0.0668
6 -2 -6 0.0231
-2 0 -7 0.0302
-6 2 6 0.0344
1 0 7 0.0176

loop_
_geom_angle_atom_site_label_1
_geom_angle_atom_site_label_2
_geom_angle_atom_site_label_3
_geom_angle
_geom_angle_site_symmetry_1
_geom_angle_site_symmetry_3
_geom_angle_publ_flag
C1 O2 H2 106(4) . . ?
C17 O3 H3 109(5) . . ?
C6 C5 C10 116.6(4) . . ?
C4 C5 C6 120.3(4) . . ?
C4 C5 C10 122.9(4) . . ?
C5 C6 H6A 109.0 . . ?
C5 C6 H6B 109.0 . . ?
C5 C6 C7 113.1(4) . . ?
H6A C6 H6B 107.8 . . ?
C7 C6 H6A 109.0 . . ?
C7 C6 H6B 109.0 . . ?
H2A C2 H2B 107.9 . . ?
C1 C2 H2A 109.2 . . ?
C1 C2 H2B 109.2 . . ?
C3 C2 H2A 109.2 . . ?
C3 C2 H2B 109.2 . . ?
C3 C2 C1 112.0(4) . . ?
C8 C14 H14 105.9 . . ?
C8 C14 C15 120.4(4) . . ?
C8 C14 C13 114.3(4) . . ?
C15 C14 H14 105.9 . . ?
C13 C14 H14 105.9 . . ?
C13 C14 C15 103.4(4) . . ?
C6 C7 H7A 109.4 . . ?
C6 C7 H7B 109.4 . . ?
C6 C7 C8 111.3(4) . . ?
H7A C7 H7B 108.0 . . ?
C8 C7 H7A 109.4 . . ?
C8 C7 H7B 109.4 . . ?
O2 C1 C2 108.9(4) . . ?
O2 C1 H1 108.7 . . ?
O2 C1 C10 109.1(3) . . ?
C2 C1 H1 108.7 . . ?
C2 C1 C10 112.6(4) . . ?
C10 C1 H1 108.7 . . ?
C14 C8 C7 111.5(4) . . ?
C14 C8 H8 109.1 . . ?
C14 C8 C9 108.8(3) . . ?
C7 C8 H8 109.1 . . ?
C7 C8 C9 109.2(3) . . ?
C9 C8 H8 109.1 . . ?
C5 C4 H4 118.5 . . ?
C5 C4 C3 123.0(4) . . ?
C3 C4 H4 118.5 . . ?
O1 C3 C2 121.6(4) . . ?
O1 C3 C4 121.3(4) . . ?
C4 C3 C2 116.9(4) . . ?
H11A C11 H11B 107.8 . . ?
C9 C11 H11A 109.0 . . ?
C9 C11 H11B 109.0 . . ?
C12 C11 H11A 109.0 . . ?
C12 C11 H11B 109.0 . . ?
C12 C11 C9 113.0(4) . . ?
C8 C9 C11 112.1(3) . . ?
C8 C9 H9 105.8 . . ?
C8 C9 C10 113.8(4) . . ?
C11 C9 H9 105.8 . . ?
C11 C9 C10 112.6(3) . . ?
C10 C9 H9 105.8 . . ?
O3 C17 H17 106.9 . . ?
O3 C17 C16 114.2(4) . . ?
O3 C17 C13 116.2(4) . . ?
C16 C17 H17 106.9 . . ?
C13 C17 H17 106.9 . . ?
C13 C17 C16 105.2(4) . . ?
C14 C15 H15A 111.0 . . ?
C14 C15 H15B 111.0 . . ?
C14 C15 C16 103.9(4) . . ?
H15A C15 H15B 109.0 . . ?
C16 C15 H15A 111.0 . . ?
C16 C15 H15B 111.0 . . ?
C5 C10 C1 109.7(4) . . ?
C5 C10 C9 109.7(3) . . ?
C5 C10 C19 107.7(4) . . ?
C1 C10 C9 109.4(3) . . ?
C1 C10 C19 109.0(4) . . ?
C19 C10 C9 111.3(3) . . ?
C11 C12 H12A 109.5 . . ?
C11 C12 H12B 109.5 . . ?
C11 C12 C13 110.8(4) . . ?
H12A C12 H12B 108.1 . . ?
C13 C12 H12A 109.5 . . ?
C13 C12 H12B 109.5 . . ?
C17 C16 C15 105.0(4) . . ?
C17 C16 H16A 110.8 . . ?
C17 C16 H16B 110.8 . . ?
C15 C16 H16A 110.8 . . ?
C15 C16 H16B 110.8 . . ?
H16A C16 H16B 108.8 . . ?
C10 C19 H19A 109.5 . . ?
C10 C19 H19B 109.5 . . ?
C10 C19 H19C 109.5 . . ?
H19A C19 H19B 109.5 . . ?
H19A C19 H19C 109.5 . . ?
H19B C19 H19C 109.5 . . ?
C17 C13 C14 98.6(3) . . ?
C17 C13 C12 115.2(4) . . ?
C17 C13 C18 110.4(4) . . ?
C12 C13 C14 108.5(4) . . ?
C12 C13 C18 110.5(4) . . ?
C18 C13 C14 113.2(4) . . ?
C13 C18 H18A 109.5 . . ?
C13 C18 H18B 109.5 . . ?
C13 C18 H18C 109.5 . . ?
H18A C18 H18B 109.5 . . ?
H18A C18 H18C 109.5 . . ?
H18B C18 H18C 109.5 . . ?

loop_
_geom_bond_atom_site_label_1
_geom_bond_atom_site_label_2
_geom_bond_distance
_geom_bond_site_symmetry_2
_geom_bond_publ_flag
O2 C1 1.439(5) . ?
O2 H2 0.87(6) . ?
O3 C17 1.436(6) . ?
O3 H3 0.81(6) . ?
O1 C3 1.232(6) . ?
C5 C6 1.497(6) . ?
C5 C4 1.349(6) . ?
C5 C10 1.523(6) . ?
C6 H6A 0.9900 . ?
C6 H6B 0.9900 . ?
C6 C7 1.526(6) . ?
C2 H2A 0.9900 . ?
C2 H2B 0.9900 . ?
C2 C1 1.514(6) . ?
C2 C3 1.501(7) . ?
C14 H14 1.0000 . ?
C14 C8 1.517(6) . ?
C14 C15 1.543(6) . ?
C14 C13 1.538(6) . ?
C7 H7A 0.9900 . ?
C7 H7B 0.9900 . ?
C7 C8 1.535(6) . ?
C1 H1 1.0000 . ?
C1 C10 1.541(6) . ?
C8 H8 1.0000 . ?
C8 C9 1.542(6) . ?
C4 H4 0.9500 . ?
C4 C3 1.450(6) . ?
C11 H11A 0.9900 . ?
C11 H11B 0.9900 . ?
C11 C9 1.545(6) . ?
C11 C12 1.529(6) . ?
C9 H9 1.0000 . ?
C9 C10 1.558(6) . ?
C17 H17 1.0000 . ?
C17 C16 1.534(6) . ?
C17 C13 1.522(7) . ?
C15 H15A 0.9900 . ?
C15 H15B 0.9900 . ?
C15 C16 1.547(7) . ?
C10 C19 1.543(6) . ?
C12 H12A 0.9900 . ?
C12 H12B 0.9900 . ?
C12 C13 1.533(6) . ?
C16 H16A 0.9900 . ?
C16 H16B 0.9900 . ?
C19 H19A 0.9800 . ?
C19 H19B 0.9800 . ?
C19 H19C 0.9800 . ?
C13 C18 1.537(6) . ?
C18 H18A 0.9800 . ?
C18 H18B 0.9800 . ?
C18 H18C 0.9800 . ?

loop_
_geom_torsion_atom_site_label_1
_geom_torsion_atom_site_label_2
_geom_torsion_atom_site_label_3
_geom_torsion_atom_site_label_4
_geom_torsion
_geom_torsion_site_symmetry_1
_geom_torsion_site_symmetry_2
_geom_torsion_site_symmetry_3
_geom_torsion_site_symmetry_4
_geom_torsion_publ_flag
O2 C1 C10 C5 -73.6(4) . . . . ?
O2 C1 C10 C9 46.8(4) . . . . ?
O2 C1 C10 C19 168.7(3) . . . . ?
O3 C17 C16 C15 153.4(4) . . . . ?
O3 C17 C13 C14 -171.8(4) . . . . ?
O3 C17 C13 C12 73.0(5) . . . . ?
O3 C17 C13 C18 -53.1(5) . . . . ?
C5 C6 C7 C8 53.3(5) . . . . ?
C5 C4 C3 O1 -177.9(5) . . . . ?
C5 C4 C3 C2 -2.6(7) . . . . ?
C6 C5 C4 C3 171.0(4) . . . . ?
C6 C5 C10 C1 166.2(4) . . . . ?
C6 C5 C10 C9 46.0(5) . . . . ?
C6 C5 C10 C19 -75.3(5) . . . . ?
C6 C7 C8 C14 -177.0(4) . . . . ?
C6 C7 C8 C9 -56.8(5) . . . . ?
C2 C1 C10 C5 47.4(5) . . . . ?
C2 C1 C10 C9 167.8(4) . . . . ?
C2 C1 C10 C19 -70.3(5) . . . . ?
C14 C8 C9 C11 -52.0(4) . . . . ?
C14 C8 C9 C10 178.7(4) . . . . ?
C14 C15 C16 C17 5.3(5) . . . . ?
C7 C8 C9 C11 -173.8(4) . . . . ?
C7 C8 C9 C10 56.9(4) . . . . ?
C1 C2 C3 O1 -152.8(4) . . . . ?
C1 C2 C3 C4 31.9(6) . . . . ?
C8 C14 C15 C16 -162.1(4) . . . . ?
C8 C14 C13 C17 -179.8(4) . . . . ?
C8 C14 C13 C12 -59.5(5) . . . . ?
C8 C14 C13 C18 63.6(5) . . . . ?
C8 C9 C10 C5 -50.3(5) . . . . ?
C8 C9 C10 C1 -170.7(3) . . . . ?
C8 C9 C10 C19 68.8(4) . . . . ?
C4 C5 C6 C7 135.8(4) . . . . ?
C4 C5 C10 C1 -18.6(6) . . . . ?
C4 C5 C10 C9 -138.8(4) . . . . ?
C4 C5 C10 C19 99.9(5) . . . . ?
C3 C2 C1 O2 66.1(5) . . . . ?
C3 C2 C1 C10 -55.0(5) . . . . ?
C11 C9 C10 C5 -179.4(4) . . . . ?
C11 C9 C10 C1 60.2(5) . . . . ?
C11 C9 C10 C19 -60.3(5) . . . . ?
C11 C12 C13 C14 55.9(5) . . . . ?
C11 C12 C13 C17 165.2(4) . . . . ?
C11 C12 C13 C18 -68.8(5) . . . . ?
C9 C11 C12 C13 -54.7(5) . . . . ?
C15 C14 C8 C7 -58.4(5) . . . . ?
C15 C14 C8 C9 -178.9(4) . . . . ?
C15 C14 C13 C17 47.5(4) . . . . ?
C15 C14 C13 C12 167.9(4) . . . . ?
C15 C14 C13 C18 -69.1(5) . . . . ?
C10 C5 C6 C7 -48.8(5) . . . . ?
C10 C5 C4 C3 -4.0(7) . . . . ?
C12 C11 C9 C8 52.8(5) . . . . ?
C12 C11 C9 C10 -177.3(4) . . . . ?
C16 C17 C13 C14 -44.4(4) . . . . ?
C16 C17 C13 C12 -159.6(4) . . . . ?
C16 C17 C13 C18 74.4(5) . . . . ?
C13 C14 C8 C7 177.6(4) . . . . ?
C13 C14 C8 C9 57.1(4) . . . . ?
C13 C14 C15 C16 -33.1(5) . . . . ?
C13 C17 C16 C15 24.8(5) . . . . ?

loop_
_twin_individual_id
_twin_individual_mass_fraction_refined
_oxdiff_twin_reflns_isolated
_oxdiff_twin_reflns_overlapped
_twin_individual_twin_lattice_type
_twin_individual_twin_matrix_11
_twin_individual_twin_matrix_12
_twin_individual_twin_matrix_13
_twin_individual_twin_matrix_21
_twin_individual_twin_matrix_22
_twin_individual_twin_matrix_23
_twin_individual_twin_matrix_31
_twin_individual_twin_matrix_32
_twin_individual_twin_matrix_33
1 0.5005 3864 5402 ref 1.0000 0.0000 0.0000 0.0000 1.0000 0.0000 0.0000 0.0000 1.0000
2 0.4995 3907 5402 nmt 1.0033 -0.0136 0.0074 -0.0122 -0.9997 -0.0143 -0.9926 0.0644 -1.0030

loop_
_exptl_oxdiff_crystal_face_indexfrac_h
_exptl_oxdiff_crystal_face_indexfrac_k
_exptl_oxdiff_crystal_face_indexfrac_l
_exptl_oxdiff_crystal_face_x
_exptl_oxdiff_crystal_face_y
_exptl_oxdiff_crystal_face_z
4.8206 0.1308 3.3671 0.0461 0.1820 0.9822
0.8021 4.0184 -1.2000 0.2305 0.9600 -0.1587
-4.8534 -0.3919 -3.2753 -0.0609 -0.2438 -0.9679
-0.0149 -3.9634 1.7350 -0.2211 -0.9225 0.3164
5.8360 -1.5304 -6.3553 0.8772 -0.4194 0.2337
-1.6168 -0.1426 -6.7296 0.4414 -0.2087 -0.8727
-6.2561 1.5551 5.5329 -0.8372 0.4006 -0.3724
1.3585 0.2036 6.9101 -0.4721 0.2234 0.8528
